data_1507414
loop_
_publ_author_name
'White, James D.'
'Wang, Guoqiang'
'Quaranta, Laura'

_publ_section_title
;
 Studies on the synthesis of gymnodimine. construction of the spiroimine
 portion via Diels-Alder cycloaddition.
;
_journal_issue 26
_journal_name_full 'Organic letters'
_journal_page_first 4983
_journal_page_last 4986
_journal_paper_doi 10.1021/ol035939e
_journal_volume 5
_journal_year 2003
_chemical_formula_sum 'C16 H22 O6'
_chemical_formula_weight 310.34
_space_group_IT_number 4
_symmetry_cell_setting monoclinic
_symmetry_space_group_name_Hall 'P 2yb'
_symmetry_space_group_name_H-M 'P 1 21 1'
_atom_sites_solution_hydrogens geom
_atom_sites_solution_primary direct
_atom_sites_solution_secondary difmap
_audit_creation_method SHELXL-97
_cell_angle_alpha 90.00
_cell_angle_beta 101.540(9)
_cell_angle_gamma 90.00
_cell_formula_units_Z 2
_cell_length_a 9.4202(8)
_cell_length_b 6.8832(6)
_cell_length_c 12.5381(9)
_cell_measurement_reflns_used 82
_cell_measurement_temperature 290(2)
_cell_measurement_theta_max 21.31
_cell_measurement_theta_min 7.50
_cell_volume 796.55(12)
_computing_cell_refinement 'Siemens XSCANS'
_computing_data_collection 'Siemens XSCANS'
_computing_data_reduction 'Siemens XSCANS'
_computing_molecular_graphics 'ORTEP III for Windows'
_computing_structure_refinement 'SHELXL-97 (Sheldrick, 1997)'
_computing_structure_solution SHELXS-97
_diffrn_ambient_temperature 290(2)
_diffrn_measured_fraction_theta_full 0.961
_diffrn_measured_fraction_theta_max 0.961
_diffrn_measurement_device 'Siemens P4'
_diffrn_measurement_method '\w/2\q scans'
_diffrn_radiation_monochromator graphite
_diffrn_radiation_source 'fine-focus sealed tube'
_diffrn_radiation_type CuK\a
_diffrn_radiation_wavelength 1.54184
_diffrn_reflns_av_R_equivalents 0.0217
_diffrn_reflns_av_sigmaI/netI 0.0263
_diffrn_reflns_limit_h_max 9
_diffrn_reflns_limit_h_min -10
_diffrn_reflns_limit_k_max 8
_diffrn_reflns_limit_k_min -8
_diffrn_reflns_limit_l_max 15
_diffrn_reflns_limit_l_min -15
_diffrn_reflns_number 2980
_diffrn_reflns_theta_full 67.34
_diffrn_reflns_theta_max 67.34
_diffrn_reflns_theta_min 3.60
_diffrn_standards_interval_count 97
_diffrn_standards_number 3
_exptl_absorpt_coefficient_mu 0.823
_exptl_absorpt_correction_T_max 0.7904
_exptl_absorpt_correction_T_min 0.7343
_exptl_absorpt_correction_type Semi-empirical
_exptl_crystal_colour Colorless
_exptl_crystal_density_diffrn 1.294
_exptl_crystal_density_method 'not measured'
_exptl_crystal_description Block
_exptl_crystal_F_000 332
_exptl_crystal_size_max 0.40
_exptl_crystal_size_mid 0.40
_exptl_crystal_size_min 0.30
_refine_diff_density_max 0.140
_refine_diff_density_min -0.157
_refine_diff_density_rms 0.036
_refine_ls_abs_structure_details 'Flack H D (1983), Acta Cryst. A39, 876-881'
_refine_ls_abs_structure_Flack 0.04(18)
_refine_ls_extinction_coef 0.0011(7)
_refine_ls_extinction_expression Fc^*^=kFc[1+0.001xFc^2^\l^3^/sin(2\q)]^-1/4^
_refine_ls_extinction_method SHELXL
_refine_ls_goodness_of_fit_ref 1.078
_refine_ls_hydrogen_treatment mixed
_refine_ls_matrix_type full
_refine_ls_number_parameters 200
_refine_ls_number_reflns 2598
_refine_ls_number_restraints 1
_refine_ls_restrained_S_all 1.078
_refine_ls_R_factor_all 0.0334
_refine_ls_R_factor_gt 0.0331
_refine_ls_shift/su_max 0.002
_refine_ls_shift/su_mean 0.000
_refine_ls_structure_factor_coef Fsqd
_refine_ls_weighting_details 'calc w=1/[\s^2^(Fo^2^)+(0.0491P)^2^+0.1041P] where P=(Fo^2^+2Fc^2^)/3'
_refine_ls_weighting_scheme calc
_refine_ls_wR_factor_gt 0.0874
_refine_ls_wR_factor_ref 0.0878
_reflns_number_gt 2565
_reflns_number_total 2598
_reflns_threshold_expression >2sigma(I)
_cod_data_source_file ol035939esi20031003_061444.cif
_cod_data_source_block lq101601
_cod_depositor_comments
;
The following automatic conversions were performed:

'_symmetry_cell_setting' value 'Monoclinic' changed to 'monoclinic'
according to /home/saulius/struct/CIF-dictionaries/cif_core.dic
dictionary named 'cif_core.dic' version 2.4.1 from 2010-06-29.

Automatic conversion script
Id: cif_fix_values 1715 2011-07-08 13:25:40Z adriana 
;
_cod_original_cell_volume 796.55(11)
_cod_original_sg_symbol_H-M 'P 2(1)'
_cod_database_code 1507414

loop_
_symmetry_equiv_pos_as_xyz
'x, y, z'
'-x, y+1/2, -z'

loop_
_atom_site_label
_atom_site_type_symbol
_atom_site_fract_x
_atom_site_fract_y
_atom_site_fract_z
_atom_site_U_iso_or_equiv
_atom_site_adp_type
_atom_site_occupancy
_atom_site_symmetry_multiplicity
_atom_site_calc_flag
_atom_site_refinement_flags
C1 C 1.5331(2) 0.5389(3) 0.10962(15) 0.0508(4) Uani 1 1 d .
C2 C 1.42015(16) 0.5144(2) 0.18063(12) 0.0356(4) Uani 1 1 d .
C3 C 1.46869(18) 0.6207(3) 0.28819(14) 0.0446(4) Uani 1 1 d .
C4 C 1.39300(18) 0.2970(2) 0.19568(14) 0.0393(4) Uani 1 1 d .
H4A H 1.3723 0.2333 0.1253 0.047 Uiso 1 1 calc R
H4B H 1.4790 0.2378 0.2390 0.047 Uiso 1 1 calc R
C5 C 1.26594(17) 0.2709(2) 0.25221(14) 0.0387(4) Uani 1 1 d .
H5A H 1.2396 0.1345 0.2505 0.046 Uiso 1 1 calc R
H5B H 1.2954 0.3091 0.3279 0.046 Uiso 1 1 calc R
C6 C 1.13474(16) 0.3888(2) 0.20000(11) 0.0291(3) Uani 1 1 d .
C7 C 0.99688(17) 0.3337(2) 0.23622(11) 0.0317(3) Uani 1 1 d .
H7 H 0.9152 0.4077 0.1950 0.038 Uiso 1 1 calc R
C8 C 1.0064(2) 0.3626(2) 0.36032(13) 0.0416(4) Uani 1 1 d .
H8A H 1.0904 0.4400 0.3918 0.050 Uiso 1 1 calc R
H8B H 0.9201 0.4261 0.3743 0.050 Uiso 1 1 calc R
C9 C 1.14240(15) 0.5340(2) 0.13077(10) 0.0285(3) Uani 1 1 d .
C10 C 1.01573(18) 0.6486(2) 0.06867(12) 0.0387(4) Uani 1 1 d .
H10A H 0.9270 0.5950 0.0823 0.058 Uiso 1 1 calc R
H10B H 1.0156 0.6421 -0.0078 0.058 Uiso 1 1 calc R
H10C H 1.0240 0.7817 0.0920 0.058 Uiso 1 1 calc R
C11 C 1.28539(17) 0.6052(2) 0.10963(12) 0.0357(3) Uani 1 1 d .
H11 H 1.2900 0.7461 0.1210 0.043 Uiso 1 1 calc R
C12 C 1.3108(2) 0.5632(4) -0.00556(14) 0.0547(5) Uani 1 1 d .
H12A H 1.2712 0.4376 -0.0311 0.066 Uiso 1 1 calc R
H12B H 1.2662 0.6624 -0.0563 0.066 Uiso 1 1 calc R
C13 C 1.6094(3) 0.5971(5) 0.46600(19) 0.0902(9) Uani 1 1 d .
H13A H 1.6411 0.7277 0.4574 0.135 Uiso 1 1 calc R
H13B H 1.6892 0.5215 0.5040 0.135 Uiso 1 1 calc R
H13C H 1.5335 0.5985 0.5069 0.135 Uiso 1 1 calc R
C14 C 1.0015(3) -0.1495(3) 0.33651(17) 0.0696(7) Uani 1 1 d .
H14A H 1.1027 -0.1463 0.3341 0.104 Uiso 1 1 calc R
H14B H 0.9516 -0.2328 0.2798 0.104 Uiso 1 1 calc R
H14C H 0.9895 -0.1981 0.4059 0.104 Uiso 1 1 calc R
C15 C 0.9402(2) 0.0514(2) 0.32034(12) 0.0396(4) Uani 1 1 d .
C16 C 0.7799(3) 0.0622(5) 0.3201(2) 0.0777(8) Uani 1 1 d .
H16A H 0.7636 0.0322 0.3914 0.116 Uiso 1 1 calc R
H16B H 0.7290 -0.0297 0.2686 0.116 Uiso 1 1 calc R
H16C H 0.7452 0.1908 0.3000 0.116 Uiso 1 1 calc R
O1 O 1.46733(14) 0.5649(3) 0.00575(11) 0.0635(4) Uani 1 1 d .
O2 O 1.66219(15) 0.5341(3) 0.13666(14) 0.0766(5) Uani 1 1 d .
O3 O 1.55571(17) 0.5127(3) 0.36033(12) 0.0715(5) Uani 1 1 d .
O4 O 1.4334(2) 0.7812(3) 0.30609(15) 0.0863(6) Uani 1 1 d .
O6 O 1.01871(14) 0.17189(16) 0.40334(8) 0.0414(3) Uani 1 1 d .
O5 O 0.96997(13) 0.12872(16) 0.22170(8) 0.0381(3) Uani 1 1 d .

loop_
_atom_site_aniso_label
_atom_site_aniso_U_11
_atom_site_aniso_U_22
_atom_site_aniso_U_33
_atom_site_aniso_U_23
_atom_site_aniso_U_13
_atom_site_aniso_U_12
C1 0.0357(11) 0.0633(11) 0.0557(10) 0.0065(9) 0.0146(8) -0.0024(9)
C2 0.0275(8) 0.0413(9) 0.0374(8) 0.0026(7) 0.0052(6) -0.0011(7)
C3 0.0360(9) 0.0511(10) 0.0437(9) 0.0017(8) 0.0007(7) -0.0054(8)
C4 0.0312(9) 0.0407(9) 0.0453(9) 0.0033(6) 0.0064(7) 0.0069(7)
C5 0.0332(9) 0.0372(8) 0.0446(8) 0.0142(7) 0.0052(7) 0.0061(7)
C6 0.0295(8) 0.0300(7) 0.0266(6) 0.0027(5) 0.0029(5) 0.0018(6)
C7 0.0349(8) 0.0280(7) 0.0326(7) 0.0065(6) 0.0075(6) -0.0001(6)
C8 0.0595(11) 0.0282(8) 0.0419(8) -0.0004(6) 0.0218(7) -0.0006(7)
C9 0.0293(7) 0.0291(6) 0.0260(6) 0.0017(5) 0.0028(5) 0.0006(6)
C10 0.0376(9) 0.0416(8) 0.0359(7) 0.0137(7) 0.0050(6) 0.0063(7)
C11 0.0343(9) 0.0375(8) 0.0348(7) 0.0080(6) 0.0057(6) -0.0008(7)
C12 0.0413(10) 0.0858(15) 0.0390(9) 0.0150(9) 0.0127(7) -0.0046(10)
C13 0.099(2) 0.105(2) 0.0498(12) -0.0043(13) -0.0244(12) -0.0220(17)
C14 0.133(2) 0.0320(9) 0.0468(10) 0.0031(8) 0.0243(12) 0.0029(12)
C15 0.0574(10) 0.0326(8) 0.0296(7) 0.0043(6) 0.0107(6) -0.0083(7)
C16 0.0617(14) 0.099(2) 0.0772(15) 0.0108(14) 0.0259(11) -0.0287(14)
O1 0.0454(8) 0.0999(12) 0.0505(7) 0.0149(8) 0.0220(6) -0.0035(8)
O2 0.0318(8) 0.1107(14) 0.0900(11) 0.0127(11) 0.0187(7) -0.0007(8)
O3 0.0742(10) 0.0760(10) 0.0500(8) 0.0001(8) -0.0221(7) 0.0036(9)
O4 0.1076(14) 0.0642(10) 0.0716(10) -0.0223(8) -0.0192(10) 0.0142(10)
O6 0.0637(8) 0.0328(6) 0.0274(5) 0.0003(4) 0.0084(5) 0.0007(5)
O5 0.0517(7) 0.0350(6) 0.0275(5) 0.0008(4) 0.0075(4) -0.0138(5)

loop_
_atom_type_symbol
_atom_type_description
_atom_type_scat_dispersion_real
_atom_type_scat_dispersion_imag
_atom_type_scat_source
C C 0.0181 0.0091 'International Tables Vol C Tables 4.2.6.8 and 6.1.1.4'
H H 0.0000 0.0000 'International Tables Vol C Tables 4.2.6.8 and 6.1.1.4'
O O 0.0492 0.0322 'International Tables Vol C Tables 4.2.6.8 and 6.1.1.4'

loop_
_geom_angle_atom_site_label_1
_geom_angle_atom_site_label_2
_geom_angle_atom_site_label_3
_geom_angle
O2 C1 O1 121.77(17)
O2 C1 C2 128.26(17)
O1 C1 C2 109.96(15)
C3 C2 C1 110.03(14)
C3 C2 C11 112.71(14)
C1 C2 C11 102.07(13)
C3 C2 C4 112.79(14)
C1 C2 C4 109.39(15)
C11 C2 C4 109.29(13)
O4 C3 O3 123.56(19)
O4 C3 C2 124.65(18)
O3 C3 C2 111.79(16)
C5 C4 C2 109.83(13)
C6 C5 C4 112.71(13)
C9 C6 C7 123.09(13)
C9 C6 C5 122.48(13)
C7 C6 C5 114.38(12)
O5 C7 C6 110.44(12)
O5 C7 C8 103.07(11)
C6 C7 C8 112.88(13)
O6 C8 C7 104.28(12)
C6 C9 C11 121.64(13)
C6 C9 C10 125.90(13)
C11 C9 C10 112.43(12)
C9 C11 C2 115.57(12)
C9 C11 C12 114.63(13)
C2 C11 C12 101.68(13)
O1 C12 C11 104.62(14)
O6 C15 O5 104.75(12)
O6 C15 C14 108.11(15)
O5 C15 C14 108.98(15)
O6 C15 C16 110.31(16)
O5 C15 C16 110.47(16)
C14 C15 C16 113.8(2)
C1 O1 C12 110.93(13)
C3 O3 C13 117.2(2)
C8 O6 C15 105.78(12)
C15 O5 C7 108.46(11)

loop_
_geom_bond_atom_site_label_1
_geom_bond_atom_site_label_2
_geom_bond_distance
C1 O2 1.196(2)
C1 O1 1.338(2)
C1 C2 1.527(2)
C2 C3 1.522(2)
C2 C11 1.531(2)
C2 C4 1.536(2)
C3 O4 1.188(3)
C3 O3 1.321(2)
C4 C5 1.519(2)
C5 C6 1.514(2)
C6 C9 1.335(2)
C6 C7 1.508(2)
C7 O5 1.4383(19)
C7 C8 1.553(2)
C8 O6 1.4153(19)
C9 C11 1.506(2)
C9 C10 1.5103(19)
C11 C12 1.538(2)
C12 O1 1.453(2)
C13 O3 1.443(3)
C14 C15 1.496(3)
C15 O6 1.417(2)
C15 O5 1.4246(18)
C15 C16 1.512(3)

loop_
_geom_torsion_atom_site_label_1
_geom_torsion_atom_site_label_2
_geom_torsion_atom_site_label_3
_geom_torsion_atom_site_label_4
_geom_torsion
O2 C1 C2 C3 40.8(3)
O1 C1 C2 C3 -140.35(18)
O2 C1 C2 C11 160.7(3)
O1 C1 C2 C11 -20.5(2)
O2 C1 C2 C4 -83.6(3)
O1 C1 C2 C4 95.22(19)
C1 C2 C3 O4 94.9(2)
C11 C2 C3 O4 -18.3(3)
C4 C2 C3 O4 -142.6(2)
C1 C2 C3 O3 -85.07(19)
C11 C2 C3 O3 161.73(15)
C4 C2 C3 O3 37.4(2)
C3 C2 C4 C5 65.28(18)
C1 C2 C4 C5 -171.91(13)
C11 C2 C4 C5 -60.93(17)
C2 C4 C5 C6 49.40(19)
C4 C5 C6 C9 -15.6(2)
C4 C5 C6 C7 166.76(13)
C9 C6 C7 O5 128.84(14)
C5 C6 C7 O5 -53.52(16)
C9 C6 C7 C8 -116.38(15)
C5 C6 C7 C8 61.26(17)
O5 C7 C8 O6 13.38(17)
C6 C7 C8 O6 -105.77(15)
C7 C6 C9 C11 170.41(14)
C5 C6 C9 C11 -7.0(2)
C7 C6 C9 C10 -7.5(2)
C5 C6 C9 C10 175.05(15)
C6 C9 C11 C2 -5.8(2)
C10 C9 C11 C2 172.36(13)
C6 C9 C11 C12 111.98(17)
C10 C9 C11 C12 -69.85(18)
C3 C2 C11 C9 -86.88(17)
C1 C2 C11 C9 155.14(15)
C4 C2 C11 C9 39.38(18)
C3 C2 C11 C12 148.33(15)
C1 C2 C11 C12 30.34(17)
C4 C2 C11 C12 -85.42(16)
C9 C11 C12 O1 -156.48(15)
C2 C11 C12 O1 -31.05(19)
O2 C1 O1 C12 179.4(2)
C2 C1 O1 C12 0.5(2)
C11 C12 O1 C1 19.8(2)
O4 C3 O3 C13 0.0(3)
C2 C3 O3 C13 -180.0(2)
C7 C8 O6 C15 -31.54(17)
O5 C15 O6 C8 38.20(17)
C14 C15 O6 C8 154.31(15)
C16 C15 O6 C8 -80.68(18)
O6 C15 O5 C7 -29.27(16)
C14 C15 O5 C7 -144.77(16)
C16 C15 O5 C7 89.50(18)
C6 C7 O5 C15 130.37(13)
C8 C7 O5 C15 9.54(16)

loop_
_cod_changelog_entry_id
_cod_changelog_entry_author
_cod_changelog_entry_date
_cod_changelog_entry_text
1 'Vaitkus, Antanas' 2023-12-14T17:18:23+02:00
;
 Changed an atom site label from '05' to 'O5' in multiple data loops for
 consistency and readability.
;

loop_
_cod_related_entry_id
_cod_related_entry_code
_cod_related_entry_database
1 21194136 ChemSpider
